data_2233780
loop_
_publ_author_name
'Schutte, M.'
'Visser, H. G.'
'Roodt, A.'
'Braband, H.'

_publ_section_title
;
 <i>N</i>-Benzylisatin
;
_journal_coeditor_code EZ2282
_journal_issue 3
_journal_name_full 'Acta Crystallographica Section E'
_journal_page_first o777
_journal_paper_doi 10.1107/S1600536812006575
_journal_volume 68
_journal_year 2012
_chemical_formula_iupac 'C15 H11 N O2'
_chemical_formula_moiety 'C15 H11 N O2'
_chemical_formula_sum 'C15 H11 N O2'
_chemical_formula_weight 237.25
_chemical_name_common
;
<i>N</i>-Benzylisatin
;
_chemical_name_systematic
;
1-benzylindoline-2,3-dione
;
_space_group_crystal_system monoclinic
_space_group_IT_number 4
_space_group_name_Hall 'P 2yb'
_space_group_name_H-M_alt 'P 1 21 1'
_symmetry_space_group_name_Hall 'P 2yb'
_symmetry_space_group_name_H-M 'P 1 21 1'
_atom_sites_solution_hydrogens geom
_atom_sites_solution_primary direct
_atom_sites_solution_secondary difmap
_audit_creation_method 'WinGX routine CIF_UPDATE'
_cell_angle_alpha 90
_cell_angle_beta 98.316(7)
_cell_angle_gamma 90
_cell_formula_units_Z 2
_cell_length_a 6.5766(5)
_cell_length_b 4.8877(4)
_cell_length_c 18.2211(13)
_cell_measurement_reflns_used 972
_cell_measurement_temperature 183(2)
_cell_measurement_theta_max 29.2364
_cell_measurement_theta_min 3.1241
_cell_volume 579.55(8)
_computing_cell_refinement 'CrysAlis PRO (Oxford Diffraction, 2007)'
_computing_data_collection 'CrysAlis PRO (Oxford Diffraction, 2007)'
_computing_data_reduction 'CrysAlis PRO (Oxford Diffraction, 2007)'
_computing_molecular_graphics 'DIAMOND (Brandenburg & Putz, 2005)'
_computing_publication_material 'WinGX (Farrugia, 1999)'
_computing_structure_refinement 'SHELXL97 (Sheldrick, 2008)'
_computing_structure_solution 'SHELXS97 (Sheldrick, 2008)'
_diffrn_ambient_temperature 183(2)
_diffrn_detector_area_resol_mean 10.4498
_diffrn_measured_fraction_theta_full 0.998
_diffrn_measured_fraction_theta_max 0.998
_diffrn_measurement_device_type 'Oxford Xcalibur Ruby CCD'
_diffrn_measurement_method '\o oscillation scan'
_diffrn_radiation_monochromator graphite
_diffrn_radiation_type MoK\a
_diffrn_radiation_wavelength 0.71073
_diffrn_reflns_av_R_equivalents 0.0682
_diffrn_reflns_limit_h_max 7
_diffrn_reflns_limit_h_min -7
_diffrn_reflns_limit_k_max 5
_diffrn_reflns_limit_k_min -5
_diffrn_reflns_limit_l_max 20
_diffrn_reflns_limit_l_min -21
_diffrn_reflns_number 5347
_diffrn_reflns_theta_full 25.29
_diffrn_reflns_theta_max 25.29
_diffrn_reflns_theta_min 3.13
_exptl_absorpt_coefficient_mu 0.091
_exptl_absorpt_correction_T_max 0.921
_exptl_absorpt_correction_T_min 0.881
_exptl_absorpt_correction_type multi-scan
_exptl_absorpt_process_details
;
(CrysAlis PRO; Oxford Diffraction, 2007)
;
_exptl_crystal_colour orange
_exptl_crystal_density_diffrn 1.36
_exptl_crystal_density_method 'not measured'
_exptl_crystal_description plate
_exptl_crystal_F_000 248
_exptl_crystal_size_max 0.34
_exptl_crystal_size_mid 0.07
_exptl_crystal_size_min 0.02
_refine_diff_density_max 0.15
_refine_diff_density_min -0.185
_refine_ls_extinction_method none
_refine_ls_goodness_of_fit_ref 0.987
_refine_ls_hydrogen_treatment constr
_refine_ls_matrix_type full
_refine_ls_number_parameters 163
_refine_ls_number_reflns 2095
_refine_ls_number_restraints 1
_refine_ls_restrained_S_all 0.986
_refine_ls_R_factor_all 0.1242
_refine_ls_R_factor_gt 0.0621
_refine_ls_shift/su_max 0.001
_refine_ls_shift/su_mean 0
_refine_ls_structure_factor_coef Fsqd
_refine_ls_weighting_details 'calc w=1/[\s^2^(Fo^2^)+(0.0406P)^2^+0.0000P] where P=(Fo^2^+2Fc^2^)/3'
_refine_ls_weighting_scheme calc
_refine_ls_wR_factor_ref 0.1282
_reflns_number_gt 1264
_reflns_number_total 2095
_reflns_threshold_expression I>2\s(I)
_cod_data_source_file ez2282.cif
_cod_data_source_block I
_cod_database_code 2233780
_cod_database_fobs_code 2233780

loop_
_space_group_symop_operation_xyz
'x, y, z'
'-x, y+1/2, -z'

loop_
_atom_site_type_symbol
_atom_site_label
_atom_site_fract_x
_atom_site_fract_y
_atom_site_fract_z
_atom_site_U_iso_or_equiv
_atom_site_adp_type
_atom_site_calc_flag
_atom_site_refinement_flags
_atom_site_occupancy
C C8 0.7610(6) -0.1172(9) 0.7201(2) 0.0419(11) Uani d . 1
C C7 0.6174(6) 0.0052(8) 0.6537(2) 0.0398(10) Uani d . 1
C C6 0.7413(5) 0.2130(8) 0.6238(2) 0.0356(10) Uani d . 1
C C5 0.6944(5) 0.3865(8) 0.5635(2) 0.0396(10) Uani d . 1
H H5 0.5629 0.3827 0.534 0.048 Uiso calc R 1
C C4 0.8453(6) 0.5654(8) 0.5477(2) 0.0406(11) Uani d . 1
H H4 0.8183 0.6855 0.5065 0.049 Uiso calc R 1
C C3 1.0351(6) 0.5702(8) 0.5917(2) 0.0395(10) Uani d . 1
H H3 1.1357 0.6967 0.5804 0.047 Uiso calc R 1
C C2 1.0833(6) 0.3952(8) 0.6520(2) 0.0371(10) Uani d . 1
H H2 1.2146 0.3986 0.6815 0.045 Uiso calc R 1
C C1 0.9315(5) 0.2159(9) 0.6670(2) 0.0339(10) Uani d . 1
C C9 1.1290(5) -0.0424(8) 0.7759(2) 0.0395(10) Uani d . 1
H H9A 1.2449 -0.0664 0.7473 0.047 Uiso calc R 1
H H9B 1.1091 -0.2179 0.8011 0.047 Uiso calc R 1
C C10 1.1851(6) 0.1760(8) 0.8340(2) 0.0358(10) Uani d . 1
C C11 1.3769(6) 0.2963(9) 0.8421(2) 0.0456(11) Uani d . 1
H H11 1.4729 0.2444 0.8104 0.055 Uiso calc R 1
C C12 1.4297(7) 0.4925(10) 0.8963(3) 0.0543(13) Uani d . 1
H H12 1.5617 0.575 0.9013 0.065 Uiso calc R 1
C C13 1.2940(8) 0.5685(9) 0.9425(2) 0.0561(13) Uani d . 1
H H13 1.3316 0.7019 0.9799 0.067 Uiso calc R 1
C C14 1.1016(7) 0.4498(10) 0.9345(2) 0.0550(12) Uani d . 1
H H14 1.0056 0.5023 0.9661 0.066 Uiso calc R 1
C C15 1.0489(6) 0.2540(8) 0.8801(2) 0.0451(11) Uani d . 1
H H15 0.9164 0.1727 0.8747 0.054 Uiso calc R 1
N N1 0.9447(4) 0.0189(6) 0.72476(17) 0.0355(9) Uani d . 1
O O1 0.7208(4) -0.2996(6) 0.76148(16) 0.0584(9) Uani d . 1
O O2 0.4417(4) -0.0659(6) 0.63438(16) 0.0561(9) Uani d . 1

loop_
_atom_site_aniso_label
_atom_site_aniso_U_11
_atom_site_aniso_U_22
_atom_site_aniso_U_33
_atom_site_aniso_U_12
_atom_site_aniso_U_13
_atom_site_aniso_U_23
C8 0.052(3) 0.036(3) 0.040(3) 0.004(2) 0.013(2) -0.007(2)
C7 0.039(2) 0.040(3) 0.042(3) 0.000(2) 0.012(2) -0.012(2)
C6 0.038(2) 0.035(2) 0.032(3) 0.006(2) -0.0002(19) -0.005(2)
C5 0.034(2) 0.044(3) 0.039(3) 0.001(2) -0.0022(18) -0.009(2)
C4 0.051(3) 0.036(3) 0.033(3) 0.000(2) 0.000(2) -0.001(2)
C3 0.054(3) 0.028(2) 0.038(3) -0.001(2) 0.013(2) -0.007(2)
C2 0.046(2) 0.035(2) 0.031(2) 0.004(2) 0.0050(18) -0.003(2)
C1 0.040(2) 0.034(2) 0.029(2) 0.001(2) 0.0087(19) -0.008(2)
C9 0.045(2) 0.038(2) 0.034(2) 0.006(2) 0.0028(18) -0.001(2)
C10 0.045(2) 0.032(2) 0.028(3) 0.006(2) -0.0017(19) 0.007(2)
C11 0.045(3) 0.046(3) 0.043(3) 0.004(2) 0.000(2) 0.003(2)
C12 0.059(3) 0.048(3) 0.050(3) -0.002(2) -0.011(2) 0.010(3)
C13 0.084(4) 0.044(3) 0.035(3) -0.004(3) -0.010(3) -0.003(2)
C14 0.080(3) 0.046(3) 0.041(3) 0.005(3) 0.014(2) -0.004(3)
C15 0.060(3) 0.039(3) 0.037(3) -0.005(2) 0.009(2) -0.001(2)
N1 0.0379(18) 0.036(2) 0.032(2) -0.0020(17) 0.0025(15) 0.0040(18)
O1 0.071(2) 0.0487(19) 0.058(2) -0.0078(18) 0.0194(16) 0.008(2)
O2 0.0411(16) 0.057(2) 0.071(2) -0.0102(16) 0.0099(14) -0.0093(18)

loop_
_atom_type_symbol
_atom_type_description
_atom_type_scat_dispersion_real
_atom_type_scat_dispersion_imag
_atom_type_scat_source
C C 0.0033 0.0016 'International Tables Vol C Tables 4.2.6.8 and 6.1.1.4'
H H 0 0 'International Tables Vol C Tables 4.2.6.8 and 6.1.1.4'
N N 0.0061 0.0033 'International Tables Vol C Tables 4.2.6.8 and 6.1.1.4'
O O 0.0106 0.006 'International Tables Vol C Tables 4.2.6.8 and 6.1.1.4'

loop_
_geom_angle_atom_site_label_1
_geom_angle_atom_site_label_2
_geom_angle_atom_site_label_3
_geom_angle
O1 C8 N1 125.7(4)
O1 C8 C7 127.2(4)
N1 C8 C7 107.1(4)
O2 C7 C6 130.8(4)
O2 C7 C8 124.6(4)
C6 C7 C8 104.6(3)
C1 C6 C5 121.7(4)
C1 C6 C7 107.7(4)
C5 C6 C7 130.6(4)
C4 C5 C6 117.9(4)
C4 C5 H5 121.1
C6 C5 H5 121.1
C3 C4 C5 120.3(4)
C3 C4 H4 119.8
C5 C4 H4 119.8
C4 C3 C2 122.0(4)
C4 C3 H3 119
C2 C3 H3 119
C1 C2 C3 117.2(4)
C1 C2 H2 121.4
C3 C2 H2 121.4
C6 C1 C2 120.9(4)
C6 C1 N1 111.7(3)
C2 C1 N1 127.4(3)
N1 C9 C10 113.6(3)
N1 C9 H9A 108.8
C10 C9 H9A 108.8
N1 C9 H9B 108.8
C10 C9 H9B 108.8
H9A C9 H9B 107.7
C15 C10 C11 119.0(4)
C15 C10 C9 120.8(4)
C11 C10 C9 120.2(4)
C10 C11 C12 120.2(4)
C10 C11 H11 119.9
C12 C11 H11 119.9
C13 C12 C11 120.7(5)
C13 C12 H12 119.7
C11 C12 H12 119.7
C12 C13 C14 119.4(4)
C12 C13 H13 120.3
C14 C13 H13 120.3
C13 C14 C15 119.8(4)
C13 C14 H14 120.1
C15 C14 H14 120.1
C10 C15 C14 120.9(4)
C10 C15 H15 119.6
C14 C15 H15 119.6
C8 N1 C1 108.9(3)
C8 N1 C9 125.9(3)
C1 N1 C9 124.9(3)

loop_
_geom_bond_atom_site_label_1
_geom_bond_atom_site_label_2
_geom_bond_distance
C8 O1 1.221(5)
C8 N1 1.371(5)
C8 C7 1.544(5)
C7 O2 1.209(4)
C7 C6 1.457(5)
C6 C1 1.379(5)
C6 C5 1.386(5)
C5 C4 1.384(5)
C5 H5 0.95
C4 C3 1.382(5)
C4 H4 0.95
C3 C2 1.392(5)
C3 H3 0.95
C2 C1 1.385(5)
C2 H2 0.95
C1 N1 1.420(5)
C9 N1 1.449(4)
C9 C10 1.511(5)
C9 H9A 0.99
C9 H9B 0.99
C10 C15 1.368(5)
C10 C11 1.380(5)
C11 C12 1.384(6)
C11 H11 0.95
C12 C13 1.364(6)
C12 H12 0.95
C13 C14 1.380(6)
C13 H13 0.95
C14 C15 1.385(6)
C14 H14 0.95
C15 H15 0.95

loop_
_geom_hbond_atom_site_label_D
_geom_hbond_atom_site_label_H
_geom_hbond_atom_site_label_A
_geom_hbond_site_symmetry_A
_geom_hbond_distance_DH
_geom_hbond_distance_HA
_geom_hbond_distance_DA
_geom_hbond_angle_DHA
C3 H3 O2 1_665 0.95 2.41 3.213(5) 142.5
C9 H9A O2 1_655 0.99 2.59 3.525(4) 158.5
C9 H9B O1 . 0.99 2.58 2.941(5) 101.3

loop_
_geom_torsion_atom_site_label_1
_geom_torsion_atom_site_label_2
_geom_torsion_atom_site_label_3
_geom_torsion_atom_site_label_4
_geom_torsion
_geom_torsion_publ_flag
O1 C8 C7 O2 0.5(6) ?
N1 C8 C7 O2 -179.1(4) ?
O1 C8 C7 C6 -179.8(4) ?
N1 C8 C7 C6 0.6(4) ?
O2 C7 C6 C1 179.0(4) ?
C8 C7 C6 C1 -0.7(4) ?
O2 C7 C6 C5 -1.2(7) ?
C8 C7 C6 C5 179.1(4) ?
C1 C6 C5 C4 -0.1(6) ?
C7 C6 C5 C4 -179.8(4) ?
C6 C5 C4 C3 -0.7(6) ?
C5 C4 C3 C2 1.1(6) ?
C4 C3 C2 C1 -0.7(5) ?
C5 C6 C1 C2 0.4(6) ?
C7 C6 C1 C2 -179.8(3) ?
C5 C6 C1 N1 -179.3(3) ?
C7 C6 C1 N1 0.5(4) ?
C3 C2 C1 C6 -0.1(5) ?
C3 C2 C1 N1 179.6(4) ?
N1 C9 C10 C15 57.0(5) y
N1 C9 C10 C11 -124.2(4) ?
C15 C10 C11 C12 0.1(6) ?
C9 C10 C11 C12 -178.7(4) ?
C10 C11 C12 C13 0.3(6) ?
C11 C12 C13 C14 -0.6(7) ?
C12 C13 C14 C15 0.5(6) ?
C11 C10 C15 C14 -0.2(6) ?
C9 C10 C15 C14 178.6(4) ?
C13 C14 C15 C10 0.0(6) ?
O1 C8 N1 C1 -180.0(4) ?
C7 C8 N1 C1 -0.4(4) ?
O1 C8 N1 C9 5.0(6) ?
C7 C8 N1 C9 -175.4(3) ?
C6 C1 N1 C8 -0.1(4) ?
C2 C1 N1 C8 -179.8(4) ?
C6 C1 N1 C9 175.0(3) ?
C2 C1 N1 C9 -4.7(6) ?
C10 C9 N1 C8 -111.7(4) ?
C10 C9 N1 C1 74.0(4) ?
